data_4088597
loop_
_publ_author_name
'Zhu, Xiancui'
'Li, Yang'
'Wei, Yun'
'Wang, Shaowu'
'Zhou, Shuangliu'
'Zhang, Lijun'

_publ_section_title
;
 Reactivity of 3-Imino-Functionalized Indoles with Rare-Earth-Metal
 Amides: Unexpected Substituent Effects on C--H Activation Pathways and
 Assembly of Rare-Earth-Metal Complexes
;
_journal_issue 11
_journal_name_full Organometallics
_journal_page_first 1838
_journal_paper_doi 10.1021/acs.organomet.6b00221
_journal_volume 35
_journal_year 2016
_chemical_formula_sum 'C66 H104 Cl2 Dy2 Li2 N6 O6 Si4'
_chemical_formula_weight 1599.69
_space_group_IT_number 56
_space_group_name_Hall '-P 2ab 2ac'
_space_group_name_H-M_alt 'P c c n'
_symmetry_cell_setting orthorhombic
_symmetry_space_group_name_H-M 'P c c n'
_atom_sites_solution_hydrogens geom
_atom_sites_solution_primary direct
_atom_sites_solution_secondary difmap
_audit_creation_method SHELXL-97
_cell_angle_alpha 90.00
_cell_angle_beta 90.00
_cell_angle_gamma 90.00
_cell_formula_units_Z 4
_cell_length_a 17.8179(12)
_cell_length_b 18.1374(12)
_cell_length_c 24.2921(16)
_cell_measurement_reflns_used 9940
_cell_measurement_temperature 293(2)
_cell_measurement_theta_max 26.45
_cell_measurement_theta_min 2.29
_cell_volume 7850.5(9)
_computing_cell_refinement 'Bruker SMART'
_computing_data_collection 'Bruker SMART'
_computing_data_reduction 'Bruker SAINT'
_computing_molecular_graphics 'Bruker SHELXTL'
_computing_publication_material 'Bruker SHELXTL'
_computing_structure_refinement 'SHELXL-97 (Sheldrick, 1997)'
_computing_structure_solution 'SHELXS-97 (Sheldrick, 1990)'
_diffrn_ambient_temperature 293(2)
_diffrn_measured_fraction_theta_full 1.000
_diffrn_measured_fraction_theta_max 1.000
_diffrn_measurement_device_type 'CCD area detector'
_diffrn_measurement_method 'phi and omega scans'
_diffrn_radiation_monochromator graphite
_diffrn_radiation_source 'fine-focus sealed tube'
_diffrn_radiation_type MoK\a
_diffrn_radiation_wavelength 0.71073
_diffrn_reflns_av_R_equivalents 0.0493
_diffrn_reflns_av_sigmaI/netI 0.0292
_diffrn_reflns_limit_h_max 21
_diffrn_reflns_limit_h_min -21
_diffrn_reflns_limit_k_max 21
_diffrn_reflns_limit_k_min -19
_diffrn_reflns_limit_l_max 27
_diffrn_reflns_limit_l_min -28
_diffrn_reflns_number 53697
_diffrn_reflns_theta_full 25.00
_diffrn_reflns_theta_max 25.00
_diffrn_reflns_theta_min 1.60
_exptl_absorpt_coefficient_mu 2.065
_exptl_absorpt_correction_T_max 0.6950
_exptl_absorpt_correction_T_min 0.6480
_exptl_absorpt_correction_type multi-scan
_exptl_crystal_colour colorless
_exptl_crystal_density_diffrn 1.353
_exptl_crystal_density_method 'not measured'
_exptl_crystal_description block
_exptl_crystal_F_000 3272
_exptl_crystal_size_max 0.23
_exptl_crystal_size_mid 0.21
_exptl_crystal_size_min 0.19
_refine_diff_density_max 0.440
_refine_diff_density_min -0.377
_refine_diff_density_rms 0.072
_refine_ls_extinction_method none
_refine_ls_goodness_of_fit_ref 0.979
_refine_ls_hydrogen_treatment mixed
_refine_ls_matrix_type full
_refine_ls_number_parameters 469
_refine_ls_number_reflns 6918
_refine_ls_number_restraints 265
_refine_ls_restrained_S_all 0.992
_refine_ls_R_factor_all 0.0550
_refine_ls_R_factor_gt 0.0323
_refine_ls_shift/su_max 0.075
_refine_ls_shift/su_mean 0.002
_refine_ls_structure_factor_coef Fsqd
_refine_ls_weighting_details 'calc w=1/[\s^2^(Fo^2^)+(0.0800P)^2^+0.4797P] where P=(Fo^2^+2Fc^2^)/3'
_refine_ls_weighting_scheme calc
_refine_ls_wR_factor_gt 0.0962
_refine_ls_wR_factor_ref 0.1169
_reflns_number_gt 4973
_reflns_number_total 6918
_reflns_threshold_expression >2sigma(I)
_cod_data_source_file om6b00221_si_002.cif
_cod_data_source_block 110526b_0m
_cod_depositor_comments
;
The following automatic conversions were performed:

data item '_symmetry_cell_setting' value 'Orthorhombic' was changed
to 'orthorhombic' in accordance with the
/home/saulius/struct/COD-crude-data/automatic-downloads/DataCite-retrospective/ACS/depositions/lib/dictionaries/cif_core.dic
dictionary named 'cif_core.dic' version 2.4.2 last updated on
2011-04-26.

Automatic conversion script
Id: cif_fix_values 6909 2019-04-08 15:41:33Z antanas 
;
_cod_original_sg_symbol_H-M Pccn
_cod_database_code 4088597

loop_
_symmetry_equiv_pos_as_xyz
'x, y, z'
'-x+1/2, -y+1/2, z'
'-x, y+1/2, -z+1/2'
'x+1/2, -y, -z+1/2'
'-x, -y, -z'
'x-1/2, y-1/2, -z'
'x, -y-1/2, z-1/2'
'-x-1/2, y, z-1/2'

loop_
_atom_site_label
_atom_site_type_symbol
_atom_site_fract_x
_atom_site_fract_y
_atom_site_fract_z
_atom_site_U_iso_or_equiv
_atom_site_adp_type
_atom_site_occupancy
_atom_site_symmetry_multiplicity
_atom_site_calc_flag
_atom_site_refinement_flags
_atom_site_disorder_assembly
_atom_site_disorder_group
C1 C 0.1515(2) 0.2725(2) 0.12992(18) 0.0459(11) Uani 1 1 d . . .
H1 H 0.1843 0.2607 0.1015 0.055 Uiso 1 1 calc R . .
C2 C 0.1310(2) 0.2233(2) 0.16915(17) 0.0411(10) Uani 1 1 d . . .
C3 C 0.0806(2) 0.2627(2) 0.20417(19) 0.0485(11) Uani 1 1 d . . .
C4 C 0.0744(2) 0.3349(2) 0.1822(2) 0.0485(11) Uani 1 1 d . . .
C5 C 0.0278(3) 0.3872(3) 0.2062(2) 0.0705(15) Uani 1 1 d . . .
H5 H 0.0229 0.4342 0.1913 0.085 Uiso 1 1 calc R . .
C6 C -0.0108(4) 0.3667(3) 0.2528(3) 0.089(2) Uani 1 1 d . . .
H6 H -0.0416 0.4011 0.2700 0.107 Uiso 1 1 calc R . .
C7 C -0.0051(4) 0.2971(3) 0.2746(3) 0.0867(19) Uani 1 1 d . . .
H7 H -0.0326 0.2850 0.3059 0.104 Uiso 1 1 calc R . .
C8 C 0.0406(3) 0.2453(3) 0.2509(2) 0.0700(15) Uani 1 1 d . . .
H8 H 0.0446 0.1985 0.2663 0.084 Uiso 1 1 calc R . .
C9 C 0.1600(2) 0.1470(2) 0.17891(18) 0.0432(10) Uani 1 1 d . . .
H9 H 0.1177 0.1153 0.1892 0.052 Uiso 1 1 calc R . .
C10 C 0.1569(3) 0.1042(2) 0.08343(19) 0.0511(11) Uani 1 1 d . . .
C11 C 0.0775(3) 0.1034(3) 0.0804(2) 0.0663(14) Uani 1 1 d . . .
H11 H 0.0486 0.1140 0.1113 0.080 Uiso 1 1 calc R . .
C12 C 0.0434(4) 0.0865(4) 0.0301(3) 0.096(2) Uani 1 1 d . . .
H12 H -0.0087 0.0852 0.0281 0.116 Uiso 1 1 calc R . .
C13 C 0.0845(6) 0.0716(4) -0.0163(3) 0.110(3) Uani 1 1 d . . .
H13 H 0.0606 0.0599 -0.0492 0.132 Uiso 1 1 calc R . .
C14 C 0.1600(6) 0.0742(4) -0.0139(3) 0.095(2) Uani 1 1 d . . .
H14 H 0.1879 0.0642 -0.0453 0.114 Uiso 1 1 calc R . .
C15 C 0.1968(3) 0.0913(3) 0.0346(2) 0.0695(15) Uani 1 1 d . . .
H15 H 0.2489 0.0943 0.0348 0.083 Uiso 1 1 calc R . .
C16 C 0.1616(4) -0.0716(4) 0.1348(3) 0.0845(18) Uani 1 1 d U . .
H16A H 0.1318 -0.0272 0.1392 0.101 Uiso 1 1 calc R . .
H16B H 0.1695 -0.0934 0.1708 0.101 Uiso 1 1 calc R . .
C17 C 0.1235(5) -0.1237(5) 0.0985(4) 0.145(3) Uani 1 1 d U . .
H17A H 0.1124 -0.1688 0.1183 0.173 Uiso 1 1 calc R . .
H17B H 0.0765 -0.1028 0.0858 0.173 Uiso 1 1 calc R . .
C18 C 0.1697(6) -0.1391(6) 0.0535(4) 0.155(3) Uani 1 1 d U . .
H18A H 0.1457 -0.1230 0.0198 0.186 Uiso 1 1 calc R . .
H18B H 0.1784 -0.1918 0.0510 0.186 Uiso 1 1 calc R . .
C19 C 0.2408(4) -0.1008(4) 0.0607(3) 0.110(2) Uani 1 1 d U . .
H19A H 0.2519 -0.0708 0.0286 0.132 Uiso 1 1 calc R . .
H19B H 0.2813 -0.1358 0.0658 0.132 Uiso 1 1 calc R . .
C20 C 0.2170(3) 0.1486(2) 0.22735(17) 0.0475(11) Uani 1 1 d . . .
H20A H 0.1973 0.1831 0.2542 0.057 Uiso 1 1 calc R . .
H20B H 0.2627 0.1703 0.2130 0.057 Uiso 1 1 calc R . .
C21 C 0.1576(4) 0.0223(4) 0.2943(3) 0.097(2) Uani 1 1 d . . .
H21A H 0.1266 0.0064 0.2643 0.145 Uiso 1 1 calc R . .
H21B H 0.1311 0.0583 0.3158 0.145 Uiso 1 1 calc R . .
H21C H 0.1699 -0.0193 0.3171 0.145 Uiso 1 1 calc R . .
C22 C 0.3013(4) 0.1008(4) 0.3259(3) 0.100(2) Uani 1 1 d . . .
H22A H 0.3155 0.0610 0.3497 0.150 Uiso 1 1 calc R . .
H22B H 0.2713 0.1355 0.3460 0.150 Uiso 1 1 calc R . .
H22C H 0.3456 0.1249 0.3123 0.150 Uiso 1 1 calc R . .
C23 C 0.3990(10) -0.0640(13) 0.3103(6) 0.116(3) Uani 0.477(12) 1 d PDU A 1
H23A H 0.4201 -0.0154 0.3115 0.174 Uiso 0.477(12) 1 calc PR A 1
H23B H 0.4387 -0.0998 0.3096 0.174 Uiso 0.477(12) 1 calc PR A 1
H23C H 0.3684 -0.0718 0.3423 0.174 Uiso 0.477(12) 1 calc PR A 1
C24 C 0.2734(10) -0.1502(9) 0.2593(8) 0.119(3) Uani 0.477(12) 1 d PDU A 1
H24A H 0.2281 -0.1309 0.2751 0.178 Uiso 0.477(12) 1 calc PR A 1
H24B H 0.2956 -0.1849 0.2843 0.178 Uiso 0.477(12) 1 calc PR A 1
H24C H 0.2619 -0.1745 0.2252 0.178 Uiso 0.477(12) 1 calc PR A 1
C25 C 0.4053(10) -0.1031(10) 0.1899(6) 0.107(2) Uani 0.477(12) 1 d PDU A 1
H25A H 0.3804 -0.0983 0.1550 0.161 Uiso 0.477(12) 1 calc PR A 1
H25B H 0.4198 -0.1535 0.1954 0.161 Uiso 0.477(12) 1 calc PR A 1
H25C H 0.4491 -0.0723 0.1904 0.161 Uiso 0.477(12) 1 calc PR A 1
C26 C 0.1241(8) 0.2690(5) -0.0205(3) 0.174(4) Uani 1 1 d U . .
H26A H 0.1033 0.2315 0.0036 0.209 Uiso 1 1 calc R . .
H26B H 0.1784 0.2656 -0.0194 0.209 Uiso 1 1 calc R . .
C27 C 0.0967(8) 0.2592(6) -0.0766(4) 0.197(4) Uani 1 1 d U . .
H27A H 0.1358 0.2386 -0.0996 0.237 Uiso 1 1 calc R . .
H27B H 0.0541 0.2260 -0.0769 0.237 Uiso 1 1 calc R . .
C28 C 0.0762(8) 0.3268(6) -0.0954(4) 0.195(4) Uani 1 1 d U . .
H28A H 0.0233 0.3265 -0.1050 0.234 Uiso 1 1 calc R . .
H28B H 0.1047 0.3388 -0.1283 0.234 Uiso 1 1 calc R . .
C29 C 0.0898(7) 0.3804(5) -0.0542(3) 0.171(4) Uani 1 1 d U . .
H29A H 0.0473 0.4135 -0.0505 0.205 Uiso 1 1 calc R . .
H29B H 0.1341 0.4091 -0.0628 0.205 Uiso 1 1 calc R . .
C30 C -0.0951(8) 0.3976(8) 0.0706(10) 0.1146(15) Uani 0.477(12) 1 d PDU A 1
H30A H -0.0982 0.4235 0.0358 0.138 Uiso 0.477(12) 1 calc PR A 1
H30B H -0.0864 0.4328 0.1001 0.138 Uiso 0.477(12) 1 calc PR A 1
C31 C -0.1622(8) 0.3518(9) 0.0809(9) 0.1150(15) Uani 0.477(12) 1 d PDU A 1
H31A H -0.1969 0.3769 0.1053 0.138 Uiso 0.477(12) 1 calc PR A 1
H31B H -0.1878 0.3405 0.0467 0.138 Uiso 0.477(12) 1 calc PR A 1
C32 C -0.1340(8) 0.2854(9) 0.1063(8) 0.1152(15) Uani 0.477(12) 1 d PDU A 1
H32A H -0.1698 0.2455 0.1024 0.138 Uiso 0.477(12) 1 calc PR A 1
H32B H -0.1243 0.2934 0.1451 0.138 Uiso 0.477(12) 1 calc PR A 1
C33 C -0.0629(8) 0.2682(7) 0.0763(9) 0.1149(15) Uani 0.477(12) 1 d PDU A 1
H33A H -0.0280 0.2399 0.0985 0.138 Uiso 0.477(12) 1 calc PR A 1
H33B H -0.0717 0.2436 0.0415 0.138 Uiso 0.477(12) 1 calc PR A 1
C30' C -0.1108(6) 0.3739(7) 0.0631(9) 0.114(4) Uani 0.523(12) 1 d PDU A 1
H30C H -0.1126 0.4013 0.0289 0.136 Uiso 0.523(12) 1 calc PR A 1
H30D H -0.1207 0.4079 0.0931 0.136 Uiso 0.523(12) 1 calc PR A 1
C31' C -0.1683(7) 0.3146(9) 0.0626(8) 0.127(4) Uani 0.523(12) 1 d PDU A 1
H31C H -0.2133 0.3303 0.0819 0.152 Uiso 0.523(12) 1 calc PR A 1
H31D H -0.1816 0.3016 0.0251 0.152 Uiso 0.523(12) 1 calc PR A 1
C32' C -0.1337(9) 0.2525(9) 0.0905(9) 0.129(4) Uani 0.523(12) 1 d PDU A 1
H32C H -0.1611 0.2400 0.1237 0.155 Uiso 0.523(12) 1 calc PR A 1
H32D H -0.1323 0.2096 0.0666 0.155 Uiso 0.523(12) 1 calc PR A 1
C33' C -0.0584(8) 0.2770(9) 0.1037(9) 0.133(4) Uani 0.523(12) 1 d PDU A 1
H33C H -0.0227 0.2379 0.0962 0.160 Uiso 0.523(12) 1 calc PR A 1
H33D H -0.0552 0.2896 0.1424 0.160 Uiso 0.523(12) 1 calc PR A 1
C23' C 0.4276(8) -0.0601(12) 0.2874(7) 0.116(3) Uani 0.523(12) 1 d PDU A 2
H23D H 0.4684 -0.0490 0.2629 0.175 Uiso 0.523(12) 1 calc PR A 2
H23E H 0.4389 -0.1043 0.3075 0.175 Uiso 0.523(12) 1 calc PR A 2
H23F H 0.4207 -0.0200 0.3126 0.175 Uiso 0.523(12) 1 calc PR A 2
C24' C 0.2770(9) -0.1339(9) 0.2897(7) 0.119(3) Uani 0.523(12) 1 d PDU A 2
H24D H 0.2616 -0.1072 0.3219 0.178 Uiso 0.523(12) 1 calc PR A 2
H24E H 0.3039 -0.1774 0.3006 0.178 Uiso 0.523(12) 1 calc PR A 2
H24F H 0.2336 -0.1477 0.2687 0.178 Uiso 0.523(12) 1 calc PR A 2
C25' C 0.3668(10) -0.1324(9) 0.1852(5) 0.108(2) Uani 0.523(12) 1 d PDU A 2
H25D H 0.3233 -0.1413 0.1629 0.162 Uiso 0.523(12) 1 calc PR A 2
H25E H 0.3868 -0.1786 0.1978 0.162 Uiso 0.523(12) 1 calc PR A 2
H25F H 0.4040 -0.1070 0.1639 0.162 Uiso 0.523(12) 1 calc PR A 2
Cl1 Cl 0.09712(8) 0.49829(8) 0.06808(7) 0.0819(5) Uani 1 1 d . . .
Dy1 Dy 0.303261(12) 0.050450(12) 0.141563(9) 0.04527(11) Uani 1 1 d . . .
Li1 Li 0.0622(5) 0.3728(5) 0.0645(4) 0.070(2) Uani 1 1 d . . .
N1 N 0.1196(2) 0.3419(2) 0.13551(15) 0.0480(9) Uani 1 1 d . . .
N2 N 0.19781(19) 0.1144(2) 0.13121(15) 0.0444(9) Uani 1 1 d . . .
N3 N 0.2969(2) 0.0060(2) 0.22621(17) 0.0561(10) Uani 1 1 d . A .
O1 O 0.2323(2) -0.05451(18) 0.10938(15) 0.0644(10) Uani 1 1 d . . .
O2 O 0.1006(3) 0.3382(3) -0.00439(16) 0.0994(14) Uani 1 1 d . . .
O3 O -0.0405(2) 0.3421(3) 0.0697(2) 0.1144(14) Uani 1 1 d DU . .
Si1 Si 0.24599(9) 0.06398(8) 0.26674(6) 0.0573(4) Uani 1 1 d . . .
Si2 Si 0.33970(12) -0.07404(10) 0.24648(8) 0.0846(5) Uani 1 1 d DU . .

loop_
_atom_site_aniso_label
_atom_site_aniso_U_11
_atom_site_aniso_U_22
_atom_site_aniso_U_33
_atom_site_aniso_U_23
_atom_site_aniso_U_13
_atom_site_aniso_U_12
C1 0.040(2) 0.049(3) 0.049(3) -0.001(2) 0.0000(19) 0.001(2)
C2 0.037(2) 0.042(2) 0.044(2) 0.003(2) -0.0025(19) -0.0029(19)
C3 0.043(2) 0.043(3) 0.059(3) 0.004(2) 0.007(2) 0.000(2)
C4 0.041(2) 0.045(3) 0.059(3) 0.005(2) 0.004(2) -0.001(2)
C5 0.061(3) 0.049(3) 0.101(4) 0.008(3) 0.023(3) 0.012(3)
C6 0.082(4) 0.063(4) 0.121(5) -0.002(4) 0.046(4) 0.019(3)
C7 0.090(4) 0.074(4) 0.096(5) 0.003(3) 0.048(4) 0.008(3)
C8 0.081(4) 0.054(3) 0.074(3) 0.008(3) 0.032(3) 0.001(3)
C9 0.040(2) 0.040(2) 0.050(3) -0.001(2) 0.0031(19) -0.003(2)
C10 0.058(3) 0.043(3) 0.052(3) -0.001(2) -0.008(2) 0.000(2)
C11 0.070(3) 0.059(3) 0.070(3) 0.001(3) -0.018(3) -0.009(3)
C12 0.102(5) 0.082(5) 0.105(6) 0.008(4) -0.052(5) -0.021(4)
C13 0.162(9) 0.096(5) 0.072(5) -0.007(4) -0.049(5) -0.012(6)
C14 0.140(7) 0.091(5) 0.053(4) -0.009(3) -0.012(4) 0.007(5)
C15 0.090(4) 0.069(4) 0.050(3) 0.000(3) -0.003(3) 0.003(3)
C16 0.082(4) 0.079(4) 0.093(5) -0.005(3) 0.018(3) -0.025(3)
C17 0.132(5) 0.158(6) 0.144(6) -0.046(5) 0.016(4) -0.068(5)
C18 0.153(6) 0.162(6) 0.151(6) -0.073(5) 0.013(5) -0.061(5)
C19 0.116(5) 0.102(5) 0.113(5) -0.057(4) 0.017(4) -0.029(4)
C20 0.059(3) 0.044(3) 0.040(2) 0.001(2) 0.005(2) 0.005(2)
C21 0.126(6) 0.077(4) 0.086(5) 0.022(4) 0.037(4) -0.009(4)
C22 0.120(6) 0.120(6) 0.059(4) -0.014(4) -0.025(4) 0.027(4)
C23 0.117(6) 0.125(7) 0.107(4) 0.025(8) -0.040(3) 0.043(7)
C24 0.181(7) 0.064(6) 0.113(6) 0.021(6) -0.005(6) -0.008(4)
C25 0.122(7) 0.073(8) 0.127(5) -0.005(4) -0.006(5) 0.042(4)
C26 0.331(11) 0.101(6) 0.089(5) -0.009(5) -0.036(6) 0.044(7)
C27 0.361(10) 0.128(6) 0.103(5) -0.014(5) -0.039(6) 0.045(7)
C28 0.346(10) 0.136(6) 0.102(5) 0.004(5) -0.044(6) 0.027(7)
C29 0.309(11) 0.117(6) 0.087(5) 0.010(4) -0.031(7) 0.033(7)
C30 0.068(2) 0.101(3) 0.175(4) 0.038(3) -0.027(3) -0.018(2)
C31 0.068(2) 0.101(3) 0.176(4) 0.037(3) -0.026(3) -0.018(2)
C32 0.069(2) 0.101(3) 0.176(4) 0.038(3) -0.026(3) -0.019(2)
C33 0.068(2) 0.101(3) 0.176(4) 0.038(3) -0.027(3) -0.018(2)
C30' 0.059(6) 0.094(7) 0.187(9) 0.040(7) -0.028(7) -0.026(6)
C31' 0.079(6) 0.106(8) 0.195(10) 0.020(8) -0.034(7) -0.042(7)
C32' 0.116(8) 0.096(8) 0.175(10) 0.025(8) -0.012(8) -0.048(7)
C33' 0.108(7) 0.104(7) 0.188(9) 0.042(7) -0.057(8) -0.021(7)
C23' 0.116(5) 0.125(7) 0.108(5) 0.025(8) -0.040(4) 0.041(7)
C24' 0.181(7) 0.063(6) 0.112(6) 0.022(5) -0.004(6) -0.007(4)
C25' 0.123(7) 0.073(8) 0.127(5) -0.007(4) -0.008(4) 0.043(5)
Cl1 0.0792(9) 0.0614(8) 0.1052(11) 0.0278(8) -0.0339(8) -0.0006(7)
Dy1 0.04768(16) 0.04076(16) 0.04737(16) -0.00296(9) 0.00100(9) 0.00228(9)
Li1 0.068(6) 0.068(6) 0.074(6) 0.005(5) -0.017(5) -0.005(4)
N1 0.045(2) 0.043(2) 0.055(2) 0.0110(18) 0.0022(17) 0.0035(17)
N2 0.047(2) 0.041(2) 0.045(2) -0.0038(16) -0.0016(16) -0.0010(16)
N3 0.065(3) 0.046(2) 0.057(2) 0.0050(19) -0.003(2) 0.0080(19)
O1 0.070(2) 0.054(2) 0.069(3) -0.0122(17) 0.006(2) -0.0074(17)
O2 0.151(4) 0.082(3) 0.065(3) 0.007(2) -0.013(3) 0.019(3)
O3 0.067(2) 0.101(3) 0.175(4) 0.038(3) -0.027(2) -0.018(2)
Si1 0.0760(10) 0.0539(8) 0.0419(7) 0.0074(6) -0.0018(7) 0.0061(7)
Si2 0.1071(14) 0.0591(10) 0.0876(12) 0.0158(9) -0.0189(10) 0.0229(9)

loop_
_atom_type_symbol
_atom_type_description
_atom_type_scat_dispersion_real
_atom_type_scat_dispersion_imag
_atom_type_scat_source
C C 0.0033 0.0016 'International Tables Vol C Tables 4.2.6.8 and 6.1.1.4'
H H 0.0000 0.0000 'International Tables Vol C Tables 4.2.6.8 and 6.1.1.4'
Li Li -0.0003 0.0001 'International Tables Vol C Tables 4.2.6.8 and 6.1.1.4'
N N 0.0061 0.0033 'International Tables Vol C Tables 4.2.6.8 and 6.1.1.4'
O O 0.0106 0.0060 'International Tables Vol C Tables 4.2.6.8 and 6.1.1.4'
Si Si 0.0817 0.0704 'International Tables Vol C Tables 4.2.6.8 and 6.1.1.4'
Cl Cl 0.1484 0.1585 'International Tables Vol C Tables 4.2.6.8 and 6.1.1.4'
Dy Dy -0.1892 4.4098 'International Tables Vol C Tables 4.2.6.8 and 6.1.1.4'

loop_
_geom_angle_atom_site_label_1
_geom_angle_atom_site_label_2
_geom_angle_atom_site_label_3
_geom_angle
_geom_angle_site_symmetry_1
_geom_angle_site_symmetry_3
C2 C1 N1 114.7(4) . .
C2 C1 H1 122.6 . .
N1 C1 H1 122.6 . .
C1 C2 C3 105.0(4) . .
C1 C2 C9 128.9(4) . .
C3 C2 C9 125.8(4) . .
C8 C3 C4 118.8(4) . .
C8 C3 C2 134.6(4) . .
C4 C3 C2 106.6(4) . .
C5 C4 N1 128.5(4) . .
C5 C4 C3 121.2(4) . .
N1 C4 C3 110.2(4) . .
C6 C5 C4 117.4(5) . .
C6 C5 H5 121.3 . .
C4 C5 H5 121.3 . .
C7 C6 C5 121.9(5) . .
C7 C6 H6 119.0 . .
C5 C6 H6 119.0 . .
C8 C7 C6 120.8(5) . .
C8 C7 H7 119.6 . .
C6 C7 H7 119.6 . .
C7 C8 C3 119.8(5) . .
C7 C8 H8 120.1 . .
C3 C8 H8 120.1 . .
N2 C9 C2 114.0(4) . .
N2 C9 C20 107.7(3) . .
C2 C9 C20 109.2(3) . .
N2 C9 H9 108.6 . .
C2 C9 H9 108.6 . .
C20 C9 H9 108.6 . .
N2 C10 C15 117.7(4) . .
N2 C10 C11 124.9(4) . .
C15 C10 C11 117.4(5) . .
C12 C11 C10 118.8(6) . .
C12 C11 H11 120.6 . .
C10 C11 H11 120.6 . .
C13 C12 C11 121.9(7) . .
C13 C12 H12 119.1 . .
C11 C12 H12 119.1 . .
C14 C13 C12 119.4(7) . .
C14 C13 H13 120.3 . .
C12 C13 H13 120.3 . .
C13 C14 C15 121.2(7) . .
C13 C14 H14 119.4 . .
C15 C14 H14 119.4 . .
C14 C15 C10 121.2(6) . .
C14 C15 H15 119.4 . .
C10 C15 H15 119.4 . .
O1 C16 C17 106.7(6) . .
O1 C16 H16A 110.4 . .
C17 C16 H16A 110.4 . .
O1 C16 H16B 110.4 . .
C17 C16 H16B 110.4 . .
H16A C16 H16B 108.6 . .
C18 C17 C16 109.1(7) . .
C18 C17 H17A 109.9 . .
C16 C17 H17A 109.9 . .
C18 C17 H17B 109.9 . .
C16 C17 H17B 109.9 . .
H17A C17 H17B 108.3 . .
C17 C18 C19 108.9(7) . .
C17 C18 H18A 109.9 . .
C19 C18 H18A 109.9 . .
C17 C18 H18B 109.9 . .
C19 C18 H18B 109.9 . .
H18A C18 H18B 108.3 . .
C18 C19 O1 106.4(6) . .
C18 C19 H19A 110.5 . .
O1 C19 H19A 110.5 . .
C18 C19 H19B 110.5 . .
O1 C19 H19B 110.5 . .
H19A C19 H19B 108.6 . .
C9 C20 Si1 123.3(3) . .
C9 C20 H20A 106.5 . .
Si1 C20 H20A 106.5 . .
C9 C20 H20B 106.5 . .
Si1 C20 H20B 106.5 . .
H20A C20 H20B 106.5 . .
Si1 C21 H21A 109.5 . .
Si1 C21 H21B 109.5 . .
H21A C21 H21B 109.5 . .
Si1 C21 H21C 109.5 . .
H21A C21 H21C 109.5 . .
H21B C21 H21C 109.5 . .
Si1 C22 H22A 109.5 . .
Si1 C22 H22B 109.5 . .
H22A C22 H22B 109.5 . .
Si1 C22 H22C 109.5 . .
H22A C22 H22C 109.5 . .
H22B C22 H22C 109.5 . .
Si2 C23 H23A 109.5 . .
Si2 C23 H23B 109.5 . .
Si2 C23 H23C 109.5 . .
Si2 C24 H24A 109.5 . .
Si2 C24 H24B 109.5 . .
Si2 C24 H24C 109.5 . .
Si2 C25 H25A 109.5 . .
Si2 C25 H25B 109.5 . .
Si2 C25 H25C 109.5 . .
O2 C26 C27 105.9(8) . .
O2 C26 H26A 110.6 . .
C27 C26 H26A 110.6 . .
O2 C26 H26B 110.6 . .
C27 C26 H26B 110.6 . .
H26A C26 H26B 108.7 . .
C28 C27 C26 107.3(9) . .
C28 C27 H27A 110.3 . .
C26 C27 H27A 110.3 . .
C28 C27 H27B 110.3 . .
C26 C27 H27B 110.3 . .
H27A C27 H27B 108.5 . .
C27 C28 C29 109.5(9) . .
C27 C28 H28A 109.8 . .
C29 C28 H28A 109.8 . .
C27 C28 H28B 109.8 . .
C29 C28 H28B 109.8 . .
H28A C28 H28B 108.2 . .
C28 C29 O2 104.6(8) . .
C28 C29 H29A 110.8 . .
O2 C29 H29A 110.8 . .
C28 C29 H29B 110.8 . .
O2 C29 H29B 110.8 . .
H29A C29 H29B 108.9 . .
O3 C30 C31 99.2(9) . .
O3 C30 H30A 111.9 . .
C31 C30 H30A 111.9 . .
O3 C30 H30B 111.9 . .
C31 C30 H30B 111.9 . .
H30A C30 H30B 109.6 . .
C32 C31 C30 105.0(9) . .
C32 C31 H31A 110.7 . .
C30 C31 H31A 110.7 . .
C32 C31 H31B 110.7 . .
C30 C31 H31B 110.7 . .
H31A C31 H31B 108.8 . .
C31 C32 C33 105.2(10) . .
C31 C32 H32A 110.7 . .
C33 C32 H32A 110.7 . .
C31 C32 H32B 110.7 . .
C33 C32 H32B 110.7 . .
H32A C32 H32B 108.8 . .
O3 C33 C32 95.6(10) . .
O3 C33 H33A 112.6 . .
C32 C33 H33A 112.6 . .
O3 C33 H33B 112.6 . .
C32 C33 H33B 112.6 . .
H33A C33 H33B 110.1 . .
O3 C30' C31' 108.8(9) . .
O3 C30' H30C 109.9 . .
C31' C30' H30C 109.9 . .
O3 C30' H30D 109.9 . .
C31' C30' H30D 109.9 . .
H30C C30' H30D 108.3 . .
C32' C31' C30' 105.4(8) . .
C32' C31' H31C 110.7 . .
C30' C31' H31C 110.7 . .
C32' C31' H31D 110.7 . .
C30' C31' H31D 110.7 . .
H31C C31' H31D 108.8 . .
C33' C32' C31' 104.9(8) . .
C33' C32' H32C 110.8 . .
C31' C32' H32C 110.8 . .
C33' C32' H32D 110.7 . .
C31' C32' H32D 110.8 . .
H32C C32' H32D 108.8 . .
C32' C33' O3 108.8(9) . .
C32' C33' H33C 109.9 . .
O3 C33' H33C 109.9 . .
C32' C33' H33D 109.9 . .
O3 C33' H33D 109.9 . .
H33C C33' H33D 108.3 . .
Si2 C23' H23D 109.5 . .
Si2 C23' H23E 109.5 . .
H23D C23' H23E 109.5 . .
Si2 C23' H23F 109.5 . .
H23D C23' H23F 109.5 . .
H23E C23' H23F 109.5 . .
Si2 C24' H24D 109.5 . .
Si2 C24' H24E 109.5 . .
H24D C24' H24E 109.5 . .
Si2 C24' H24F 109.5 . .
H24D C24' H24F 109.5 . .
H24E C24' H24F 109.5 . .
Si2 C25' H25D 109.5 . .
Si2 C25' H25E 109.5 . .
H25D C25' H25E 109.5 . .
Si2 C25' H25F 109.5 . .
H25D C25' H25F 109.5 . .
H25E C25' H25F 109.5 . .
Li1 Cl1 Dy1 83.1(2) . 2
N3 Dy1 N2 104.60(13) . .
N3 Dy1 N1 112.58(14) . 2
N2 Dy1 N1 93.02(13) . 2
N3 Dy1 O1 89.25(14) . .
N2 Dy1 O1 86.14(13) . .
N1 Dy1 O1 157.54(12) 2 .
N3 Dy1 Cl1 122.37(11) . 2
N2 Dy1 Cl1 131.28(10) . 2
N1 Dy1 Cl1 81.20(9) 2 2
O1 Dy1 Cl1 82.55(9) . 2
N3 Dy1 Li1 135.1(2) . 2
N2 Dy1 Li1 109.0(2) . 2
N1 Dy1 Li1 38.20(18) 2 2
O1 Dy1 Li1 121.46(18) . 2
Cl1 Dy1 Li1 44.49(17) 2 2
O2 Li1 O3 107.7(5) . .
O2 Li1 N1 117.4(5) . .
O3 Li1 N1 109.6(5) . .
O2 Li1 Cl1 104.7(4) . .
O3 Li1 Cl1 122.0(5) . .
N1 Li1 Cl1 95.7(4) . .
O2 Li1 Dy1 111.6(4) . 2
O3 Li1 Dy1 140.2(5) . 2
N1 Li1 Dy1 45.3(2) . 2
Cl1 Li1 Dy1 52.36(18) . 2
C1 N1 C4 103.4(3) . .
C1 N1 Li1 111.4(4) . .
C4 N1 Li1 114.5(4) . .
C1 N1 Dy1 120.7(3) . 2
C4 N1 Dy1 110.9(3) . 2
Li1 N1 Dy1 96.5(3) . 2
C10 N2 C9 118.3(4) . .
C10 N2 Dy1 118.1(3) . .
C9 N2 Dy1 120.7(3) . .
Si1 N3 Si2 126.5(3) . .
Si1 N3 Dy1 109.88(19) . .
Si2 N3 Dy1 123.6(2) . .
C16 O1 C19 108.4(5) . .
C16 O1 Dy1 119.3(3) . .
C19 O1 Dy1 131.5(4) . .
C26 O2 C29 106.6(6) . .
C26 O2 Li1 130.9(6) . .
C29 O2 Li1 120.7(6) . .
C30' O3 C30 22.5(9) . .
C30' O3 C33 98.8(8) . .
C30 O3 C33 119.0(9) . .
C30' O3 C33' 101.7(10) . .
C30 O3 C33' 114.6(12) . .
C33 O3 C33' 27.5(11) . .
C30' O3 Li1 137.1(7) . .
C30 O3 Li1 117.1(8) . .
C33 O3 Li1 123.7(7) . .
C33' O3 Li1 118.4(6) . .
N3 Si1 C22 112.6(3) . .
N3 Si1 C21 113.9(3) . .
C22 Si1 C21 108.3(3) . .
N3 Si1 C20 110.8(2) . .
C22 Si1 C20 104.2(3) . .
C21 Si1 C20 106.3(3) . .
N3 Si2 C24 113.5(7) . .
N3 Si2 C23' 114.3(7) . .
C24 Si2 C23' 123.2(9) . .
N3 Si2 C25 107.7(6) . .
C24 Si2 C25 108.2(6) . .
C23' Si2 C25 84.6(7) . .
N3 Si2 C24' 112.7(6) . .
C24 Si2 C24' 24.7(6) . .
C23' Si2 C24' 106.2(6) . .
C25 Si2 C24' 128.0(7) . .
N3 Si2 C23 113.9(7) . .
C24 Si2 C23 107.0(7) . .
C23' Si2 C23 23.3(7) . .
C25 Si2 C23 106.3(6) . .
C24' Si2 C23 85.9(8) . .
N3 Si2 C25' 111.3(5) . .
C24 Si2 C25' 83.0(7) . .
C23' Si2 C25' 106.2(6) . .
C25 Si2 C25' 26.9(6) . .
C24' Si2 C25' 105.6(6) . .
C23 Si2 C25' 124.0(9) . .

loop_
_geom_bond_atom_site_label_1
_geom_bond_atom_site_label_2
_geom_bond_distance
_geom_bond_site_symmetry_2
C1 C2 1.356(6) .
C1 N1 1.387(6) .
C1 H1 0.9300 .
C2 C3 1.429(6) .
C2 C9 1.496(6) .
C3 C8 1.376(6) .
C3 C4 1.419(6) .
C4 C5 1.390(7) .
C4 N1 1.396(6) .
C5 C6 1.376(8) .
C5 H5 0.9300 .
C6 C7 1.373(8) .
C6 H6 0.9300 .
C7 C8 1.371(7) .
C7 H7 0.9300 .
C8 H8 0.9300 .
C9 N2 1.465(5) .
C9 C20 1.555(6) .
C9 H9 0.9800 .
C10 N2 1.383(6) .
C10 C15 1.403(7) .
C10 C11 1.416(7) .
C11 C12 1.399(8) .
C11 H11 0.9300 .
C12 C13 1.372(11) .
C12 H12 0.9300 .
C13 C14 1.347(11) .
C13 H13 0.9300 .
C14 C15 1.382(8) .
C14 H14 0.9300 .
C15 H15 0.9300 .
C16 O1 1.437(7) .
C16 C17 1.462(9) .
C16 H16A 0.9700 .
C16 H16B 0.9700 .
C17 C18 1.396(11) .
C17 H17A 0.9700 .
C17 H17B 0.9700 .
C18 C19 1.456(10) .
C18 H18A 0.9700 .
C18 H18B 0.9700 .
C19 O1 1.458(7) .
C19 H19A 0.9700 .
C19 H19B 0.9700 .
C20 Si1 1.880(5) .
C20 H20A 0.9700 .
C20 H20B 0.9700 .
C21 Si1 1.870(7) .
C21 H21A 0.9600 .
C21 H21B 0.9600 .
C21 H21C 0.9600 .
C22 Si1 1.866(6) .
C22 H22A 0.9600 .
C22 H22B 0.9600 .
C22 H22C 0.9600 .
C23 Si2 1.885(11) .
C23 H23A 0.9600 .
C23 H23B 0.9600 .
C23 H23C 0.9600 .
C24 Si2 1.844(11) .
C24 H24A 0.9600 .
C24 H24B 0.9600 .
C24 H24C 0.9600 .
C25 Si2 1.879(10) .
C25 H25A 0.9600 .
C25 H25B 0.9600 .
C25 H25C 0.9600 .
C26 O2 1.380(9) .
C26 C27 1.457(12) .
C26 H26A 0.9700 .
C26 H26B 0.9700 .
C27 C28 1.358(13) .
C27 H27A 0.9700 .
C27 H27B 0.9700 .
C28 C29 1.417(12) .
C28 H28A 0.9700 .
C28 H28B 0.9700 .
C29 O2 1.444(9) .
C29 H29A 0.9700 .
C29 H29B 0.9700 .
C30 O3 1.400(13) .
C30 C31 1.478(13) .
C30 H30A 0.9700 .
C30 H30B 0.9700 .
C31 C32 1.442(13) .
C31 H31A 0.9700 .
C31 H31B 0.9700 .
C32 C33 1.494(14) .
C32 H32A 0.9700 .
C32 H32B 0.9700 .
C33 O3 1.407(12) .
C33 H33A 0.9700 .
C33 H33B 0.9700 .
C30' O3 1.389(11) .
C30' C31' 1.485(11) .
C30' H30C 0.9700 .
C30' H30D 0.9700 .
C31' C32' 1.452(13) .
C31' H31C 0.9700 .
C31' H31D 0.9700 .
C32' C33' 1.450(13) .
C32' H32C 0.9700 .
C32' H32D 0.9700 .
C33' O3 1.474(12) .
C33' H33C 0.9700 .
C33' H33D 0.9700 .
C23' Si2 1.872(10) .
C23' H23D 0.9600 .
C23' H23E 0.9600 .
C23' H23F 0.9600 .
C24' Si2 1.878(10) .
C24' H24D 0.9600 .
C24' H24E 0.9600 .
C24' H24F 0.9600 .
C25' Si2 1.889(10) .
C25' H25D 0.9600 .
C25' H25E 0.9600 .
C25' H25F 0.9600 .
Cl1 Li1 2.361(10) .
Cl1 Dy1 2.6680(13) 2
Dy1 N3 2.212(4) .
Dy1 N2 2.223(4) .
Dy1 N1 2.392(4) 2
Dy1 O1 2.415(3) .
Dy1 Cl1 2.6680(13) 2
Dy1 Li1 3.345(9) 2
Li1 O2 1.915(11) .
Li1 O3 1.916(10) .
Li1 N1 2.082(9) .
Li1 Dy1 3.345(9) 2
N1 Dy1 2.392(4) 2
N3 Si1 1.702(4) .
N3 Si2 1.712(4) .
